data_2016210
loop_
_publ_author_name
'Seela, Frank'
'Ding, Ping'
'Peng, Xiaohua'
'Eickmeier, Henning'
'Reuter, Hans'

_publ_section_title
;
 The 7-bromo derivative of 2-amino-2'-deoxytubercidin fluorinated at
 the sugar moiety
;
_journal_coeditor_code SF3039
_journal_issue 10
_journal_name_full 'Acta Crystallographica Section C'
_journal_page_first o600
_journal_page_last o602
_journal_paper_doi 10.1107/S0108270107027138
_journal_volume 63
_journal_year 2007
_chemical_formula_iupac 'C11 H13 Br F N5 O3'
_chemical_formula_moiety 'C11 H13 Br F N5 O3'
_chemical_formula_sum 'C11 H13 Br F N5 O3'
_chemical_formula_weight 362.17
_chemical_name_systematic
;
2,4-diamino-7-(2-deoxy-2-fluoro-\b-D-arabinofuranosyl)-5-bromo-7H-
pyrrolo[2,3-d]pyrimidine
;
_space_group_IT_number 19
_symmetry_cell_setting orthorhombic
_symmetry_space_group_name_Hall 'P 2ac 2ab'
_symmetry_space_group_name_H-M 'P 21 21 21'
_atom_sites_solution_hydrogens geom
_atom_sites_solution_primary direct
_atom_sites_solution_secondary difmap
_audit_creation_method SHELXL-97
_cell_angle_alpha 90.00
_cell_angle_beta 90.00
_cell_angle_gamma 90.00
_cell_formula_units_Z 4
_cell_length_a 7.7618(14)
_cell_length_b 9.688(2)
_cell_length_c 17.707(3)
_cell_measurement_reflns_used 44
_cell_measurement_temperature 293(2)
_cell_measurement_theta_max 13.01
_cell_measurement_theta_min 4.82
_cell_volume 1331.5(4)
_computing_cell_refinement 'XSCANS (Siemens, 1996)'
_computing_data_collection 'XSCANS (Siemens, 1996)'
_computing_data_reduction 'SHELXTL (Sheldrick, 1997)'
_computing_molecular_graphics 'SHELXTL (Sheldrick, 1997)'
_computing_publication_material 'SHELXTL (Sheldrick, 1997) and PLATON (Spek, 2003)'
_computing_structure_refinement 'SHELXTL (Sheldrick, 1997)'
_computing_structure_solution 'SHELXTL (Sheldrick, 1997)'
_diffrn_ambient_temperature 293(2)
_diffrn_measured_fraction_theta_full 0.985
_diffrn_measured_fraction_theta_max 0.985
_diffrn_measurement_device_type 'Bruker P4'
_diffrn_measurement_method 2\q/\w
_diffrn_radiation_monochromator graphite
_diffrn_radiation_source 'fine-focus sealed tube'
_diffrn_radiation_type MoK\a
_diffrn_radiation_wavelength 0.71073
_diffrn_reflns_av_R_equivalents 0.0266
_diffrn_reflns_av_sigmaI/netI 0.0334
_diffrn_reflns_limit_h_max 10
_diffrn_reflns_limit_h_min -1
_diffrn_reflns_limit_k_max 1
_diffrn_reflns_limit_k_min -13
_diffrn_reflns_limit_l_max 1
_diffrn_reflns_limit_l_min -24
_diffrn_reflns_number 2872
_diffrn_reflns_theta_full 30.00
_diffrn_reflns_theta_max 30.00
_diffrn_reflns_theta_min 2.30
_diffrn_standards_decay_% 0
_diffrn_standards_interval_count 97
_diffrn_standards_number 3
_exptl_absorpt_coefficient_mu 3.119
_exptl_absorpt_correction_T_max 0.7908
_exptl_absorpt_correction_T_min 0.4789
_exptl_absorpt_correction_type psi-scan
_exptl_absorpt_process_details '(XSCANS; Siemens, 1996)'
_exptl_crystal_colour colourless
_exptl_crystal_density_diffrn 1.807
_exptl_crystal_density_method 'not measured'
_exptl_crystal_description block
_exptl_crystal_F_000 728
_exptl_crystal_size_max 0.4
_exptl_crystal_size_mid 0.4
_exptl_crystal_size_min 0.2
_refine_diff_density_max 0.602
_refine_diff_density_min -0.781
_refine_ls_abs_structure_details 'Flack (1983), with 460 Friedel pairs'
_refine_ls_abs_structure_Flack 0.005(12)
_refine_ls_extinction_coef 0.0106(14)
_refine_ls_extinction_expression Fc^*^=kFc[1+0.001xFc^2^\l^3^/sin(2\q)]^-1/4^
_refine_ls_extinction_method 'SHELXTL (Sheldrick, 1997)'
_refine_ls_goodness_of_fit_ref 1.029
_refine_ls_hydrogen_treatment constr
_refine_ls_matrix_type full
_refine_ls_number_parameters 205
_refine_ls_number_reflns 2687
_refine_ls_number_restraints 1
_refine_ls_restrained_S_all 1.029
_refine_ls_R_factor_all 0.0520
_refine_ls_R_factor_gt 0.0396
_refine_ls_shift/su_max 0.001
_refine_ls_shift/su_mean 0.000
_refine_ls_structure_factor_coef Fsqd
_refine_ls_weighting_details 'calc w=1/[\s^2^(Fo^2^)+(0.0596P)^2^+0.6193P] where P=(Fo^2^+2Fc^2^)/3'
_refine_ls_weighting_scheme calc
_refine_ls_wR_factor_gt 0.0986
_refine_ls_wR_factor_ref 0.1058
_reflns_number_gt 2221
_reflns_number_total 2687
_reflns_threshold_expression I>2\s(I)
_cod_data_source_file sf3039.cif
_cod_data_source_block I
_cod_original_cell_volume 1331.6(5)
_cod_database_code 2016210
_cod_database_fobs_code 2016210

loop_
_symmetry_equiv_pos_as_xyz
'x, y, z'
'-x+1/2, -y, z+1/2'
'-x, y+1/2, -z+1/2'
'x+1/2, -y+1/2, -z'

loop_
_atom_site_type_symbol
_atom_site_label
_atom_site_fract_x
_atom_site_fract_y
_atom_site_fract_z
_atom_site_U_iso_or_equiv
_atom_site_adp_type
_atom_site_calc_flag
_atom_site_refinement_flags
_atom_site_occupancy
_atom_site_disorder_assembly
_atom_site_disorder_group
N N1 0.1289(5) -0.2176(3) 1.17059(18) 0.0379(8) Uani d . 1 . .
C C2 0.1043(5) -0.0791(4) 1.1735(2) 0.0334(8) Uani d . 1 . .
N N2 0.0856(5) -0.0244(4) 1.24418(17) 0.0448(9) Uani d . 1 . .
H H2A 0.0726 0.0632 1.2497 0.054 Uiso calc R 1 . .
H H2B 0.0868 -0.0775 1.2831 0.054 Uiso calc R 1 . .
N N3 0.1012(4) 0.0092(3) 1.11538(16) 0.0319(7) Uani d . 1 . .
C C4 0.1166(5) -0.0545(4) 1.0487(2) 0.0316(8) Uani d . 1 . .
C C5 0.1358(6) -0.1959(4) 1.0365(2) 0.0352(8) Uani d . 1 . .
C C6 0.1447(6) -0.2773(4) 1.1025(2) 0.0354(7) Uani d . 1 . .
N N6 0.1678(7) -0.4144(4) 1.0992(2) 0.0530(9) Uani d . 1 . .
H H6A 0.1721 -0.4621 1.1401 0.064 Uiso calc R 1 . .
H H6B 0.1782 -0.4546 1.0561 0.064 Uiso calc R 1 . .
C C7 0.1390(6) -0.2154(3) 0.9561(2) 0.0367(8) Uani d . 1 . .
Br Br7 0.15974(8) -0.38288(4) 0.90405(2) 0.05348(17) Uani d . 1 . .
C C8 0.1262(7) -0.0898(4) 0.92320(19) 0.0429(10) Uani d . 1 . .
H H8A 0.1268 -0.0728 0.8715 0.051 Uiso calc R 1 . .
N N9 0.1119(5) 0.0095(3) 0.97942(17) 0.0378(8) Uani d . 1 . .
C C1' 0.0872(5) 0.1555(4) 0.9679(2) 0.0324(7) Uani d . 1 . .
H H1' 0.0840 0.2022 1.0169 0.039 Uiso calc R 1 . .
C C2' 0.2240(5) 0.2235(4) 0.9181(2) 0.0347(8) Uani d . 1 . .
H H2' 0.2502 0.3158 0.9376 0.042 Uiso calc R 1 . .
F F2' 0.3740(3) 0.1461(3) 0.91499(15) 0.0506(6) Uani d . 1 . .
C C3' 0.1399(5) 0.2360(3) 0.84091(18) 0.0317(7) Uani d . 1 B .
H H3' 0.1510 0.1486 0.8135 0.038 Uiso calc R 1 . .
O O3' 0.2044(4) 0.3456(3) 0.79619(16) 0.0439(7) Uani d . 1 . .
H H3'A 0.2528 0.3140 0.7588 0.066 Uiso calc R 1 . .
C C4' -0.0478(5) 0.2595(4) 0.86277(18) 0.0291(7) Uani d . 1 . .
H H4' -0.0654 0.3571 0.8750 0.035 Uiso calc R 1 A 1
O O4' -0.0725(4) 0.1771(3) 0.92965(14) 0.0385(6) Uani d . 1 B .
C C5'1 -0.1749(7) 0.2161(4) 0.8035(2) 0.0404(9) Uani d P 0.690(7) B 1
H H511 -0.1646 0.2776 0.7605 0.049 Uiso calc PR 0.690(7) B 1
H H512 -0.1458 0.1238 0.7865 0.049 Uiso calc PR 0.690(7) B 1
O O5'1 -0.3436(6) 0.2167(4) 0.8280(2) 0.0407(11) Uani d P 0.690(7) B 1
H H5'1 -0.3642 0.2900 0.8494 0.061 Uiso calc PR 0.690(7) B 1
C C5'2 -0.1749(7) 0.2161(4) 0.8035(2) 0.0404(9) Uani d P 0.310(7) B 2
H H521 -0.2910 0.2360 0.8206 0.049 Uiso calc PR 0.310(7) B 2
H H522 -0.1545 0.2678 0.7574 0.049 Uiso calc PR 0.310(7) B 2
O O5'2 -0.159(2) 0.0754(9) 0.7891(5) 0.050(3) Uani d P 0.310(7) B 2
H H5'2 -0.1662 0.0616 0.7435 0.076 Uiso calc PR 0.310(7) B 2

loop_
_atom_site_aniso_label
_atom_site_aniso_U_11
_atom_site_aniso_U_22
_atom_site_aniso_U_33
_atom_site_aniso_U_12
_atom_site_aniso_U_13
_atom_site_aniso_U_23
N1 0.047(2) 0.0335(15) 0.0333(15) 0.0020(16) 0.0008(14) 0.0056(12)
C2 0.033(2) 0.0385(19) 0.0291(16) -0.0005(15) 0.0000(14) 0.0029(14)
N2 0.063(2) 0.0452(18) 0.0265(14) 0.0091(19) 0.0050(15) 0.0039(14)
N3 0.0395(17) 0.0294(14) 0.0269(13) 0.0005(13) 0.0007(11) 0.0006(11)
C4 0.044(2) 0.0271(15) 0.0239(14) -0.0009(15) -0.0008(14) 0.0030(13)
C5 0.045(2) 0.0298(15) 0.0308(16) 0.0003(17) -0.0024(16) 0.0007(13)
C6 0.0367(18) 0.0302(16) 0.0393(17) 0.0005(17) -0.0031(19) 0.0043(15)
N6 0.081(3) 0.0315(14) 0.0459(17) 0.008(2) 0.003(2) 0.0057(15)
C7 0.052(2) 0.0264(15) 0.0315(16) -0.0015(17) -0.0028(18) -0.0049(13)
Br7 0.0885(4) 0.02863(18) 0.0433(2) 0.0020(2) -0.0004(2) -0.00803(16)
C8 0.074(3) 0.0301(16) 0.0242(15) 0.0019(19) -0.0020(17) -0.0027(13)
N9 0.065(2) 0.0241(13) 0.0246(13) 0.0026(15) -0.0012(14) 0.0003(11)
C1' 0.0441(19) 0.0263(15) 0.0267(15) 0.0019(15) -0.0049(15) -0.0020(12)
C2' 0.0403(18) 0.0264(16) 0.0374(19) 0.0023(15) -0.0028(15) -0.0031(14)
F2' 0.0401(12) 0.0477(13) 0.0639(16) 0.0064(11) -0.0081(12) -0.0014(12)
C3' 0.0446(19) 0.0226(14) 0.0279(14) -0.0024(17) 0.0043(15) 0.0000(12)
O3' 0.0610(19) 0.0328(13) 0.0380(14) -0.0096(14) 0.0163(13) 0.0044(11)
C4' 0.0405(18) 0.0220(14) 0.0249(14) 0.0013(15) 0.0012(14) 0.0014(12)
O4' 0.0407(13) 0.0480(15) 0.0266(11) 0.0003(14) 0.0015(11) 0.0094(12)
C5'1 0.053(2) 0.0388(19) 0.0294(16) -0.003(2) -0.0036(19) 0.0005(14)
O5'1 0.036(2) 0.040(2) 0.046(2) -0.007(2) -0.003(2) -0.0023(17)
C5'2 0.053(2) 0.0388(19) 0.0294(16) -0.003(2) -0.0036(19) 0.0005(14)
O5'2 0.087(8) 0.034(4) 0.030(4) -0.020(6) -0.003(5) -0.004(3)

loop_
_atom_type_symbol
_atom_type_description
_atom_type_scat_dispersion_real
_atom_type_scat_dispersion_imag
_atom_type_scat_source
N N 0.0061 0.0033 'International Tables Vol C Tables 4.2.6.8 and 6.1.1.4'
C C 0.0033 0.0016 'International Tables Vol C Tables 4.2.6.8 and 6.1.1.4'
H H 0.0000 0.0000 'International Tables Vol C Tables 4.2.6.8 and 6.1.1.4'
Br Br -0.2901 2.4595 'International Tables Vol C Tables 4.2.6.8 and 6.1.1.4'
O O 0.0106 0.0060 'International Tables Vol C Tables 4.2.6.8 and 6.1.1.4'
F F 0.0171 0.0103 'International Tables Vol C Tables 4.2.6.8 and 6.1.1.4'

loop_
_geom_angle_atom_site_label_1
_geom_angle_atom_site_label_2
_geom_angle_atom_site_label_3
_geom_angle
_geom_angle_publ_flag
C6 N1 C2 118.3(3) n
N3 C2 N1 127.2(4) n
N3 C2 N2 117.0(3) n
N1 C2 N2 115.7(3) y
C2 N2 H2A 120.0 n
C2 N2 H2B 120.0 n
H2A N2 H2B 120.0 n
C4 N3 C2 112.4(3) n
N3 C4 N9 125.2(3) n
N3 C4 C5 126.8(3) n
N9 C4 C5 107.9(3) n
C4 C5 C6 115.2(3) n
C4 C5 C7 106.5(3) n
C6 C5 C7 138.3(4) n
N6 C6 N1 118.6(4) y
N6 C6 C5 121.6(4) n
N1 C6 C5 119.9(3) n
C6 N6 H6A 120.0 n
C6 N6 H6B 120.0 n
H6A N6 H6B 120.0 n
C8 C7 C5 107.9(3) n
C8 C7 Br7 125.0(3) y
C5 C7 Br7 127.1(3) y
C7 C8 N9 108.7(3) n
C7 C8 H8A 125.7 n
N9 C8 H8A 125.7 n
C4 N9 C8 109.0(3) n
C4 N9 C1' 124.9(3) y
C8 N9 C1' 126.0(3) n
O4' C1' N9 109.1(3) y
O4' C1' C2' 105.4(3) n
N9 C1' C2' 114.4(3) y
O4' C1' H1' 109.3 n
N9 C1' H1' 109.3 n
C2' C1' H1' 109.3 n
F2' C2' C3' 111.7(3) y
F2' C2' C1' 111.9(3) y
C3' C2' C1' 104.7(3) n
F2' C2' H2' 109.5 n
C3' C2' H2' 109.5 n
C1' C2' H2' 109.5 n
O3' C3' C2' 114.2(3) n
O3' C3' C4' 111.6(3) n
C2' C3' C4' 101.2(3) n
O3' C3' H3' 109.8 n
C2' C3' H3' 109.8 n
C4' C3' H3' 109.8 n
C3' O3' H3'A 109.5 n
O4' C4' C5'1 109.4(3) y
O4' C4' C3' 104.7(3) n
C5'1 C4' C3' 114.1(3) n
O4' C4' H4' 109.5 n
C5'1 C4' H4' 109.5 n
C3' C4' H4' 109.5 n
C1' O4' C4' 110.8(3) n
O5'1 C5'1 C4' 113.8(3) y
O5'1 C5'1 H511 108.8 n
C4' C5'1 H511 108.8 n
O5'1 C5'1 H512 108.8 n
C4' C5'1 H512 108.8 n
H511 C5'1 H512 107.7 n

loop_
_geom_bond_atom_site_label_1
_geom_bond_atom_site_label_2
_geom_bond_distance
_geom_bond_publ_flag
N1 C6 1.343(5) n
N1 C2 1.356(5) n
C2 N3 1.340(5) n
C2 N2 1.366(5) y
N2 H2A 0.8600 n
N2 H2B 0.8600 n
N3 C4 1.337(5) n
C4 N9 1.375(5) n
C4 C5 1.395(5) n
C5 C6 1.411(5) n
C5 C7 1.436(5) n
C6 N6 1.342(5) y
N6 H6A 0.8600 n
N6 H6B 0.8600 n
C7 C8 1.353(5) n
C7 Br7 1.873(3) y
C8 N9 1.389(4) n
C8 H8A 0.9300 n
N9 C1' 1.442(5) y
C1' O4' 1.428(5) n
C1' C2' 1.530(5) n
C1' H1' 0.9800 n
C2' F2' 1.386(4) y
C2' C3' 1.519(5) n
C2' H2' 0.9800 n
C3' O3' 1.416(4) n
C3' C4' 1.524(5) n
C3' H3' 0.9800 n
O3' H3'A 0.8200 n
C4' O4' 1.441(4) n
C4' C5'1 1.500(5) n
C4' H4' 0.9800 n
C5'1 O5'1 1.380(7) y
C5'1 H511 0.9700 n
C5'1 H512 0.9700 n
O5'1 H5'1 0.8200 n
O5'2 H5'2 0.8200 n

loop_
_geom_hbond_atom_site_label_D
_geom_hbond_atom_site_label_H
_geom_hbond_atom_site_label_A
_geom_hbond_site_symmetry_A
_geom_hbond_distance_DH
_geom_hbond_distance_HA
_geom_hbond_distance_DA
_geom_hbond_angle_DHA
N2 H2A O5'1 4_557 0.86 2.62 3.290(6) 135.6
N2 H2B O5'1 2_455 0.86 2.45 3.034(6) 125.5
N6 H6A O5'2 4_547 0.86 2.12 2.857(10) 143.1
N6 H6B Br7 . 0.86 2.78 3.469(4) 137.7
O3' H3'A N1 2_554 0.82 2.04 2.857(4) 174.6
O5'1 H5'1 N3 4_457 0.82 2.06 2.871(5) 169.3
O5'2 H5'2 O3' 3_546 0.82 2.23 2.714(9) 118.3

loop_
_geom_torsion_atom_site_label_1
_geom_torsion_atom_site_label_2
_geom_torsion_atom_site_label_3
_geom_torsion_atom_site_label_4
_geom_torsion
_geom_torsion_publ_flag
C6 N1 C2 N3 -3.3(7) y
C6 N1 C2 N2 178.8(4) n
N1 C2 N3 C4 3.4(6) n
N2 C2 N3 C4 -178.6(4) n
C2 N3 C4 N9 177.7(4) n
C2 N3 C4 C5 -0.6(6) n
N3 C4 C5 C6 -2.0(7) n
N9 C4 C5 C6 179.4(4) n
N3 C4 C5 C7 177.4(4) n
N9 C4 C5 C7 -1.2(6) n
C2 N1 C6 N6 -179.5(5) n
C2 N1 C6 C5 0.1(6) n
C4 C5 C6 N6 -178.2(5) n
C7 C5 C6 N6 2.6(10) y
C4 C5 C6 N1 2.3(6) n
C7 C5 C6 N1 -177.0(6) n
C4 C5 C7 C8 1.3(6) n
C6 C5 C7 C8 -179.4(6) n
C4 C5 C7 Br7 -179.3(3) n
C6 C5 C7 Br7 0.0(10) y
C5 C7 C8 N9 -1.0(6) n
Br7 C7 C8 N9 179.6(3) n
N3 C4 N9 C8 -178.0(4) n
C5 C4 N9 C8 0.6(5) n
N3 C4 N9 C1' -0.9(7) n
C5 C4 N9 C1' 177.7(4) n
C7 C8 N9 C4 0.3(5) n
C7 C8 N9 C1' -176.8(4) n
C4 N9 C1' O4' -114.8(4) y
C8 N9 C1' O4' 61.8(5) y
C4 N9 C1' C2' 127.5(4) n
C8 N9 C1' C2' -55.9(6) n
O4' C1' C2' F2' -140.6(3) y
N9 C1' C2' F2' -20.8(4) y
O4' C1' C2' C3' -19.5(3) y
N9 C1' C2' C3' 100.3(3) y
F2' C2' C3' O3' -85.6(4) y
C1' C2' C3' O3' 153.1(3) n
F2' C2' C3' C4' 154.3(3) n
C1' C2' C3' C4' 33.1(3) y
O3' C3' C4' O4' -157.1(3) n
C2' C3' C4' O4' -35.2(3) y
O3' C3' C4' C5'1 83.3(4) n
C2' C3' C4' C5'1 -154.8(3) y
N9 C1' O4' C4' -126.6(3) y
C2' C1' O4' C4' -3.3(4) y
C5'1 C4' O4' C1' 147.5(3) y
C3' C4' O4' C1' 24.8(3) y
O4' C4' C5'1 O5'1 53.2(5) y
C3' C4' C5'1 O5'1 170.1(3) y
C3' C4' C5'1 O5'2 60.7(7) y
